data_4501146
loop_
_publ_author_name
'Chen, Sheng-Chun'
'Zhang, Zhi-Hui'
'Zhou, Yong-Sheng'
'Zhou, Wei-You'
'Li, Yi-Zhi'
'He, Ming-Yang'
'Chen, Qun'
'Du, Miao'

_publ_section_title
;
 Alkali-Metal-Templated Assemblies of New 3D Lead(II)
 Tetrachloroterephthalate Coordination Frameworks
;
_journal_issue 9
_journal_name_full 'Crystal Growth &amp; Design'
_journal_page_first 4190
_journal_paper_doi 10.1021/cg200785g
_journal_volume 11
_journal_year 2011
_chemical_formula_moiety 'C8 H2 Cl4 Li2 O6 Pb, H2 O'
_chemical_formula_sum 'C8 H4 Cl4 Li2 O7 Pb'
_chemical_formula_weight 574.98
_chemical_name_systematic
; 
 ? 
;
_space_group_IT_number 15
_symmetry_cell_setting monoclinic
_symmetry_space_group_name_Hall '-C 2yc'
_symmetry_space_group_name_H-M 'C 1 2/c 1'
_atom_sites_solution_hydrogens geom
_atom_sites_solution_primary direct
_atom_sites_solution_secondary difmap
_audit_creation_method SHELXL-97
_cell_angle_alpha 90.00
_cell_angle_beta 91.752(2)
_cell_angle_gamma 90.00
_cell_formula_units_Z 4
_cell_length_a 15.9360(14)
_cell_length_b 12.7172(19)
_cell_length_c 8.2753(13)
_cell_measurement_reflns_used 3602
_cell_measurement_temperature 291(2)
_cell_measurement_theta_max 25.57
_cell_measurement_theta_min 2.55
_cell_volume 1676.3(4)
_computing_cell_refinement SMART
_computing_data_collection 'SMART (Bruker, 2000)'
_computing_data_reduction 'SAINT (Bruker, 2000)'
_computing_molecular_graphics SHELXTL
_computing_publication_material SHELXTL
_computing_structure_refinement SHELXTL
_computing_structure_solution 'SHELXTL (Bruker, 2000)'
_diffrn_ambient_temperature 291(2)
_diffrn_measured_fraction_theta_full 1.000
_diffrn_measured_fraction_theta_max 1.000
_diffrn_measurement_device_type 'Bruker Smart Apex CCD'
_diffrn_measurement_method 'phi and omega scans'
_diffrn_radiation_monochromator graphite
_diffrn_radiation_source 'sealed tube'
_diffrn_radiation_type MoK\a
_diffrn_radiation_wavelength 0.71073
_diffrn_reflns_av_R_equivalents 0.0442
_diffrn_reflns_av_sigmaI/netI 0.0447
_diffrn_reflns_limit_h_max 19
_diffrn_reflns_limit_h_min -19
_diffrn_reflns_limit_k_max 15
_diffrn_reflns_limit_k_min -15
_diffrn_reflns_limit_l_max 10
_diffrn_reflns_limit_l_min -10
_diffrn_reflns_number 6455
_diffrn_reflns_theta_full 26.00
_diffrn_reflns_theta_max 26.00
_diffrn_reflns_theta_min 2.05
_exptl_absorpt_coefficient_mu 10.723
_exptl_absorpt_correction_T_max 0.1997
_exptl_absorpt_correction_T_min 0.1519
_exptl_absorpt_correction_type multi-scan
_exptl_absorpt_process_details 'SADABS; Bruker, 2000'
_exptl_crystal_density_diffrn 2.278
_exptl_crystal_density_method 'not measured'
_exptl_crystal_F_000 1056
_exptl_crystal_size_max 0.28
_exptl_crystal_size_mid 0.24
_exptl_crystal_size_min 0.22
_refine_diff_density_max 1.686
_refine_diff_density_min -1.737
_refine_diff_density_rms 0.143
_refine_ls_extinction_method none
_refine_ls_goodness_of_fit_ref 1.058
_refine_ls_hydrogen_treatment constr
_refine_ls_matrix_type full
_refine_ls_number_parameters 101
_refine_ls_number_reflns 1655
_refine_ls_number_restraints 0
_refine_ls_restrained_S_all 1.058
_refine_ls_R_factor_all 0.0457
_refine_ls_R_factor_gt 0.0372
_refine_ls_shift/su_max 0.000
_refine_ls_shift/su_mean 0.000
_refine_ls_structure_factor_coef Fsqd
_refine_ls_weighting_details 'calc w=1/[\s^2^(Fo^2^)+(0.04P)^2^+1.88P] where P=(Fo^2^+2Fc^2^)/3'
_refine_ls_weighting_scheme calc
_refine_ls_wR_factor_gt 0.0702
_refine_ls_wR_factor_ref 0.0722
_reflns_number_gt 1457
_reflns_number_total 1655
_reflns_threshold_expression >2sigma(I)
_cod_data_source_file cg200785g_si_001.cif
_cod_data_source_block 2
_cod_depositor_comments
;
The following automatic conversions were performed:

'_symmetry_cell_setting' value 'Monoclinic' changed to 'monoclinic'
according to /home/saulius/struct/CIF-dictionaries/cif_core.dic
dictionary named 'cif_core.dic' version 2.4.1 from 2010-06-29.

Automatic conversion script
Id: cif_fix_values 1715 2011-07-08 13:25:40Z adriana 
;
_cod_original_sg_symbol_H-M 'C2/c  '
_cod_database_code 4501146

loop_
_symmetry_equiv_pos_as_xyz
'x, y, z'
'-x, y, -z+1/2'
'x+1/2, y+1/2, z'
'-x+1/2, y+1/2, -z+1/2'
'-x, -y, -z'
'x, -y, z-1/2'
'-x+1/2, -y+1/2, -z'
'x+1/2, -y+1/2, z-1/2'

loop_
_atom_site_label
_atom_site_type_symbol
_atom_site_fract_x
_atom_site_fract_y
_atom_site_fract_z
_atom_site_U_iso_or_equiv
_atom_site_adp_type
_atom_site_occupancy
_atom_site_symmetry_multiplicity
_atom_site_calc_flag
_atom_site_refinement_flags
Li1 Li 0.4179(9) 0.1407(11) 0.8870(17) 0.055(3) Uani 1 1 d .
C1 C 0.3263(5) 0.2084(6) 0.5432(10) 0.0477(18) Uani 1 1 d .
C2 C 0.3148(5) 0.3098(6) 0.5661(9) 0.0423(16) Uani 1 1 d .
C3 C 0.2383(5) 0.3583(7) 0.5215(9) 0.0467(18) Uani 1 1 d .
C4 C 0.3807(5) 0.3799(6) 0.6383(9) 0.0427(17) Uani 1 1 d .
Cl1 Cl 0.42097(11) 0.15383(15) 0.6050(2) 0.0479(4) Uani 1 1 d .
Cl2 Cl 0.22193(12) 0.49183(16) 0.5335(3) 0.0516(5) Uani 1 1 d .
O1 O 0.3894(3) 0.3952(5) 0.7704(7) 0.0537(14) Uani 1 1 d .
O2 O 0.4360(3) 0.4254(4) 0.5262(6) 0.0434(11) Uani 1 1 d .
O3 O 0.6025(3) 0.6862(5) 0.9140(7) 0.0550(14) Uani 1 1 d .
H3B H 0.6351 0.6466 0.9698 0.066 Uiso 1 1 d R
O1W O 0.5000 0.1977(7) 0.2500 0.0543(19) Uani 1 2 d S
H1X H 0.5171 0.2596 0.2703 0.065 Uiso 0.50 1 d PR
H1Y H 0.4875 0.1929 0.1504 0.065 Uiso 0.50 1 d PR
Pb1 Pb 0.5000 0.54567(3) 0.7500 0.03349(13) Uani 1 2 d S

loop_
_atom_site_aniso_label
_atom_site_aniso_U_11
_atom_site_aniso_U_22
_atom_site_aniso_U_33
_atom_site_aniso_U_23
_atom_site_aniso_U_13
_atom_site_aniso_U_12
Li1 0.057(8) 0.050(7) 0.057(8) -0.014(6) -0.012(6) 0.000(6)
C1 0.046(4) 0.050(4) 0.046(4) -0.018(4) -0.005(3) 0.001(3)
C2 0.040(4) 0.046(4) 0.040(4) 0.012(3) -0.012(3) -0.013(3)
C3 0.042(4) 0.060(5) 0.037(4) -0.016(4) -0.014(3) 0.002(3)
C4 0.057(4) 0.033(3) 0.038(4) 0.019(3) -0.006(3) -0.018(3)
Cl1 0.0447(10) 0.0459(10) 0.0520(10) -0.0057(8) -0.0169(8) 0.0073(7)
Cl2 0.0485(11) 0.0494(10) 0.0558(11) -0.0172(9) -0.0167(8) 0.0038(7)
O1 0.054(3) 0.061(4) 0.045(3) -0.004(3) -0.017(2) -0.020(3)
O2 0.044(3) 0.042(3) 0.044(3) -0.002(2) 0.007(2) -0.006(2)
O3 0.047(3) 0.058(3) 0.059(3) 0.019(3) -0.015(2) -0.015(2)
O1W 0.054(5) 0.057(5) 0.050(4) 0.000 -0.018(3) 0.000
Pb1 0.03174(19) 0.03731(19) 0.03138(19) 0.000 0.00041(12) 0.000

loop_
_atom_type_symbol
_atom_type_description
_atom_type_scat_dispersion_real
_atom_type_scat_dispersion_imag
_atom_type_scat_source
C C 0.0033 0.0016 'International Tables Vol C Tables 4.2.6.8 and 6.1.1.4'
H H 0.0000 0.0000 'International Tables Vol C Tables 4.2.6.8 and 6.1.1.4'
O O 0.0106 0.0060 'International Tables Vol C Tables 4.2.6.8 and 6.1.1.4'
Cl Cl 0.1484 0.1585 'International Tables Vol C Tables 4.2.6.8 and 6.1.1.4'
Pb Pb -3.3944 10.1111 'International Tables Vol C Tables 4.2.6.8 and 6.1.1.4'
Li Li -0.0003 0.0001 'International Tables Vol C Tables 4.2.6.8 and 6.1.1.4'

loop_
_geom_angle_atom_site_label_1
_geom_angle_atom_site_label_2
_geom_angle_atom_site_label_3
_geom_angle
_geom_angle_site_symmetry_1
_geom_angle_site_symmetry_3
Cl1 Li1 Cl1 88.3(5) . 2_656
Cl1 Li1 Li1 47.0(3) . 2_656
Cl1 Li1 Li1 41.8(3) 2_656 2_656
C2 C1 C3 122.2(8) . 7_556
C2 C1 Cl1 118.5(6) . .
C3 C1 Cl1 119.2(6) 7_556 .
C1 C2 C3 121.1(7) . .
C1 C2 C4 122.9(7) . .
C3 C2 C4 116.0(7) . .
C2 C3 C1 116.6(7) . 7_556
C2 C3 Cl2 123.4(6) . .
C1 C3 Cl2 119.9(6) 7_556 .
O1 C4 O2 120.5(7) . .
O1 C4 C2 124.3(7) . .
O2 C4 C2 115.2(6) . .
C1 Cl1 Li1 106.2(4) . .
C1 Cl1 Li1 153.8(4) . 2_656
Li1 Cl1 Li1 91.2(5) . 2_656
C4 O1 Pb1 97.4(5) . .
C4 O2 Pb1 156.0(4) . 5_666
C4 O2 Pb1 90.7(4) . .
Pb1 O2 Pb1 113.27(18) 5_666 .
Pb1 O3 H3B 103.1 . .
H1X O1W H1Y 109.0 . .
O2 Pb1 O2 163.4(2) 5_666 6_566
O2 Pb1 O2 66.73(18) 5_666 .
O2 Pb1 O2 124.42(18) 6_566 .
O2 Pb1 O2 124.42(18) 5_666 2_656
O2 Pb1 O2 66.73(18) 6_566 2_656
O2 Pb1 O2 107.5(2) . 2_656
O2 Pb1 O1 116.86(17) 5_666 .
O2 Pb1 O1 76.07(18) 6_566 .
O2 Pb1 O1 50.26(17) . .
O2 Pb1 O1 76.86(17) 2_656 .
O2 Pb1 O1 76.07(17) 5_666 2_656
O2 Pb1 O1 116.86(16) 6_566 2_656
O2 Pb1 O1 76.86(17) . 2_656
O2 Pb1 O1 50.26(17) 2_656 2_656
O1 Pb1 O1 85.7(3) . 2_656
O2 Pb1 O3 95.74(16) 5_666 .
O2 Pb1 O3 73.32(17) 6_566 .
O2 Pb1 O3 162.23(17) . .
O2 Pb1 O3 79.38(16) 2_656 .
O1 Pb1 O3 146.74(17) . .
O1 Pb1 O3 96.67(18) 2_656 .
O2 Pb1 O3 73.32(17) 5_666 2_656
O2 Pb1 O3 95.74(16) 6_566 2_656
O2 Pb1 O3 79.38(16) . 2_656
O2 Pb1 O3 162.23(17) 2_656 2_656
O1 Pb1 O3 96.67(18) . 2_656
O1 Pb1 O3 146.74(17) 2_656 2_656
O3 Pb1 O3 99.0(2) . 2_656

loop_
_geom_bond_atom_site_label_1
_geom_bond_atom_site_label_2
_geom_bond_distance
_geom_bond_site_symmetry_2
Li1 Cl1 2.341(15) .
Li1 Cl1 2.572(14) 2_656
C1 C2 1.318(11) .
C1 C3 1.427(10) 7_556
C1 Cl1 1.723(8) .
C2 C3 1.404(10) .
C2 C4 1.489(10) .
C3 C1 1.427(10) 7_556
C3 Cl2 1.721(9) .
C4 O1 1.115(9) .
C4 O2 1.421(9) .
Cl1 Li1 2.572(14) 2_656
O1 Pb1 2.610(5) .
O2 Pb1 2.558(5) 5_666
O2 Pb1 2.588(5) .
O3 Pb1 2.751(5) .
O3 H3B 0.8500 .
O1W H1X 0.8484 .
O1W H1Y 0.8441 .
Pb1 O2 2.558(5) 5_666
Pb1 O2 2.558(5) 6_566
Pb1 O2 2.588(5) 2_656
Pb1 O1 2.610(5) 2_656
Pb1 O3 2.751(5) 2_656

loop_
_geom_torsion_atom_site_label_1
_geom_torsion_atom_site_label_2
_geom_torsion_atom_site_label_3
_geom_torsion_atom_site_label_4
_geom_torsion
_geom_torsion_site_symmetry_1
_geom_torsion_site_symmetry_4
C3 C1 C2 C3 -2.5(13) 7_556 .
Cl1 C1 C2 C3 -178.6(6) . .
C3 C1 C2 C4 178.0(7) 7_556 .
Cl1 C1 C2 C4 1.9(11) . .
C1 C2 C3 C1 2.4(13) . 7_556
C4 C2 C3 C1 -178.1(7) . 7_556
C1 C2 C3 Cl2 -174.8(7) . .
C4 C2 C3 Cl2 4.8(10) . .
C1 C2 C4 O1 -89.4(12) . .
C3 C2 C4 O1 91.1(10) . .
C1 C2 C4 O2 88.6(9) . .
C3 C2 C4 O2 -90.9(9) . .
C2 C1 Cl1 Li1 75.3(8) . .
C3 C1 Cl1 Li1 -100.9(7) 7_556 .
C2 C1 Cl1 Li1 -54.7(13) . 2_656
C3 C1 Cl1 Li1 129.1(10) 7_556 2_656
Cl1 Li1 Cl1 C1 -152.8(4) 2_656 .
Li1 Li1 Cl1 C1 -160.2(5) 2_656 .
Cl1 Li1 Cl1 Li1 7.4(7) 2_656 2_656
O2 C4 O1 Pb1 10.9(8) . .
C2 C4 O1 Pb1 -171.2(7) . .
O1 C4 O2 Pb1 171.1(7) . 5_666
C2 C4 O2 Pb1 -7.0(15) . 5_666
O1 C4 O2 Pb1 -10.9(8) . .
C2 C4 O2 Pb1 171.0(6) . .
C4 O2 Pb1 O2 -179.1(5) . 5_666
Pb1 O2 Pb1 O2 0.0 5_666 5_666
C4 O2 Pb1 O2 -13.1(4) . 6_566
Pb1 O2 Pb1 O2 165.98(17) 5_666 6_566
C4 O2 Pb1 O2 60.3(4) . 2_656
Pb1 O2 Pb1 O2 -120.6(2) 5_666 2_656
C4 O2 Pb1 O1 5.2(4) . .
Pb1 O2 Pb1 O1 -175.7(3) 5_666 .
C4 O2 Pb1 O1 100.6(4) . 2_656
Pb1 O2 Pb1 O1 -80.3(2) 5_666 2_656
C4 O2 Pb1 O3 170.9(5) . .
Pb1 O2 Pb1 O3 -10.0(7) 5_666 .
C4 O2 Pb1 O3 -102.8(4) . 2_656
Pb1 O2 Pb1 O3 76.3(2) 5_666 2_656
C4 O1 Pb1 O2 -11.1(6) . 5_666
C4 O1 Pb1 O2 157.8(6) . 6_566
C4 O1 Pb1 O2 -6.7(5) . .
C4 O1 Pb1 O2 -133.3(6) . 2_656
C4 O1 Pb1 O1 -83.2(6) . 2_656
C4 O1 Pb1 O3 -178.8(5) . .
C4 O1 Pb1 O3 63.5(6) . 2_656
